data_1530391
loop_
_publ_author_name
'Hu, Zheng-Xi'
'Shi, Yi-Ming'
'Wang, Wei-Guang'
'Li, Xiao-Nian'
'Du, Xue'
'Liu, Miao'
'Li, Yan'
'Xue, Yong-Bo'
'Zhang, Yong-Hui'
'Pu, Jian-Xin'
'Sun, Han-Dong'

_publ_section_title
;
 Kadcoccinones A-F, New Biogenetically Related Lanostane-Type
 Triterpenoids with Diverse Skeletons from Kadsura coccinea.
;
_journal_issue 18
_journal_name_full 'Organic letters'
_journal_page_first 4616
_journal_page_last 4619
_journal_paper_doi 10.1021/acs.orglett.5b02360
_journal_volume 17
_journal_year 2015
_chemical_absolute_configuration ad
_chemical_formula_moiety 'C32 H48 O5'
_chemical_formula_sum 'C32 H48 O5'
_chemical_formula_weight 512.70
_chemical_name_systematic
; 
 ? 
;
_space_group_IT_number 4
_symmetry_cell_setting monoclinic
_symmetry_space_group_name_Hall 'P 2yb'
_symmetry_space_group_name_H-M 'P 1 21 1'
_atom_sites_solution_hydrogens geom
_atom_sites_solution_primary direct
_atom_sites_solution_secondary difmap
_audit_creation_method SHELXL-97
_cell_angle_alpha 90.00
_cell_angle_beta 97.23
_cell_angle_gamma 90.00
_cell_formula_units_Z 2
_cell_length_a 7.33310(10)
_cell_length_b 10.1624(2)
_cell_length_c 19.3573(3)
_cell_measurement_reflns_used 9991
_cell_measurement_temperature 100(2)
_cell_measurement_theta_max 69.28
_cell_measurement_theta_min 4.61
_cell_volume 1431.07(4)
_computing_cell_refinement 'Bruker SAINT'
_computing_data_collection 'Bruker APEX2'
_computing_data_reduction 'Bruker SAINT'
_computing_molecular_graphics 'Bruker SHELXTL'
_computing_publication_material 'Bruker SHELXTL'
_computing_structure_refinement 'SHELXL-97 (Sheldrick, 2008)'
_computing_structure_solution 'SHELXS-97 (Sheldrick, 2008)'
_diffrn_ambient_temperature 100(2)
_diffrn_measured_fraction_theta_full 0.946
_diffrn_measured_fraction_theta_max 0.946
_diffrn_measurement_device_type 'Bruker APEX-II CCD'
_diffrn_measurement_method '\f and \w scans'
_diffrn_radiation_monochromator graphite
_diffrn_radiation_source 'fine-focus sealed tube'
_diffrn_radiation_type CuK\a
_diffrn_radiation_wavelength 1.54178
_diffrn_reflns_av_R_equivalents 0.0477
_diffrn_reflns_av_sigmaI/netI 0.0580
_diffrn_reflns_limit_h_max 8
_diffrn_reflns_limit_h_min -8
_diffrn_reflns_limit_k_max 12
_diffrn_reflns_limit_k_min -12
_diffrn_reflns_limit_l_max 23
_diffrn_reflns_limit_l_min -22
_diffrn_reflns_number 11290
_diffrn_reflns_theta_full 69.64
_diffrn_reflns_theta_max 69.64
_diffrn_reflns_theta_min 2.30
_exptl_absorpt_coefficient_mu 0.619
_exptl_absorpt_correction_T_max 0.9522
_exptl_absorpt_correction_T_min 0.7811
_exptl_absorpt_correction_type multi-scan
_exptl_absorpt_process_details sadabs
_exptl_crystal_colour colourless
_exptl_crystal_density_diffrn 1.190
_exptl_crystal_density_method 'not measured'
_exptl_crystal_description prism
_exptl_crystal_F_000 560
_exptl_crystal_size_max 0.42
_exptl_crystal_size_mid 0.19
_exptl_crystal_size_min 0.08
_refine_diff_density_max 1.071
_refine_diff_density_min -0.665
_refine_diff_density_rms 0.207
_refine_ls_abs_structure_details 'Flack H D (1983), Acta Cryst. A39, 876-881'
_refine_ls_abs_structure_Flack 0.4(3)
_refine_ls_extinction_coef 0.034(5)
_refine_ls_extinction_expression Fc^*^=kFc[1+0.001xFc^2^\l^3^/sin(2\q)]^-1/4^
_refine_ls_extinction_method SHELXL
_refine_ls_goodness_of_fit_ref 1.366
_refine_ls_hydrogen_treatment constr
_refine_ls_matrix_type full
_refine_ls_number_parameters 343
_refine_ls_number_reflns 4341
_refine_ls_number_restraints 19
_refine_ls_restrained_S_all 1.388
_refine_ls_R_factor_all 0.1036
_refine_ls_R_factor_gt 0.1026
_refine_ls_shift/su_max 0.000
_refine_ls_shift/su_mean 0.000
_refine_ls_structure_factor_coef Fsqd
_refine_ls_weighting_details 'calc w=1/[\s^2^(Fo^2^)+(0.2000P)^2^+0.0000P] where P=(Fo^2^+2Fc^2^)/3'
_refine_ls_weighting_scheme calc
_refine_ls_wR_factor_gt 0.2723
_refine_ls_wR_factor_ref 0.2762
_reflns_number_gt 4243
_reflns_number_total 4341
_reflns_threshold_expression >2sigma(I)
_cod_data_source_file ol5b02360_si_005.cif
_cod_data_source_block cu_shzx52_0m
_cod_depositor_comments
;
The following automatic conversions were performed:

'_symmetry_cell_setting' value 'Monoclinic' changed to 'monoclinic'
according to
/usr/data/users/saulius/crontab/automatic-downloads/rss-feeds/ACS/lib/dictionaries/cif_core.dic
dictionary named 'cif_core.dic' version 2.4.2 from 2011-04-26.

Automatic conversion script
Id: cif_fix_values 3271 2015-04-21 07:52:19Z andrius 

 Adding full bibliography for 1530390--1530393.cif.
;
_cod_original_cell_volume 1431.06(4)
_cod_original_sg_symbol_H-M 'P 21'
_cod_database_code 1530391

loop_
_symmetry_equiv_pos_as_xyz
'x, y, z'
'-x, y+1/2, -z'

loop_
_atom_site_label
_atom_site_type_symbol
_atom_site_fract_x
_atom_site_fract_y
_atom_site_fract_z
_atom_site_U_iso_or_equiv
_atom_site_adp_type
_atom_site_occupancy
_atom_site_symmetry_multiplicity
_atom_site_calc_flag
_atom_site_refinement_flags
O26 O 0.9460(4) 0.4979(4) -0.40542(14) 0.0379(8) Uani 1 1 d .
O3 O 0.6966(4) 0.3565(3) 0.40486(12) 0.0262(7) Uani 1 1 d .
O26' O 0.7055(4) 0.4111(4) -0.36257(11) 0.0309(7) Uani 1 1 d .
H26' H 0.6765 0.3897 -0.4044 0.046 Uiso 1 1 calc R
O12 O 0.5077(4) 0.3181(3) 0.06635(12) 0.0283(7) Uani 1 1 d .
O31 O 0.5729(3) 0.3368(3) 0.50489(13) 0.0283(7) Uani 1 1 d .
C26 C 0.8639(5) 0.4759(5) -0.35595(18) 0.0244(9) Uani 1 1 d .
C25 C 0.9339(5) 0.5209(4) -0.28465(19) 0.0250(9) Uani 1 1 d .
C24 C 0.8506(5) 0.4992(5) -0.22800(18) 0.0282(9) Uani 1 1 d .
H24 H 0.9068 0.5422 -0.1872 0.034 Uiso 1 1 calc R
C23 C 0.6836(6) 0.4187(5) -0.21726(18) 0.0312(10) Uani 1 1 d .
H23A H 0.6670 0.3474 -0.2524 0.037 Uiso 1 1 calc R
H23B H 0.5729 0.4753 -0.2237 0.037 Uiso 1 1 calc R
C22 C 0.7051(5) 0.3591(4) -0.14426(18) 0.0248(9) Uani 1 1 d .
H22A H 0.8316 0.3244 -0.1337 0.030 Uiso 1 1 calc R
H22B H 0.6196 0.2837 -0.1442 0.030 Uiso 1 1 calc R
C20 C 0.6684(5) 0.4549(4) -0.08562(17) 0.0220(8) Uani 1 1 d .
H20 H 0.7114 0.5441 -0.0982 0.026 Uiso 1 1 calc R
C17 C 0.7890(5) 0.4111(4) -0.01770(16) 0.0223(8) Uani 1 1 d .
H17 H 0.7767 0.3135 -0.0137 0.027 Uiso 1 1 calc R
C13 C 0.7533(5) 0.4722(4) 0.05302(16) 0.0197(8) Uani 1 1 d .
C14 C 0.9424(4) 0.4486(4) 0.09982(17) 0.0180(8) Uani 1 1 d U
C8 C 0.9474(5) 0.5109(4) 0.17213(17) 0.0206(8) Uani 1 1 d .
C7 C 1.1039(5) 0.5205(5) 0.21398(17) 0.0246(9) Uani 1 1 d U
H7 H 1.2154 0.5125 0.1941 0.029 Uiso 1 1 calc R
C6 C 1.1158(5) 0.5431(5) 0.29094(17) 0.0231(8) Uani 1 1 d .
H6A H 1.1447 0.6367 0.3014 0.028 Uiso 1 1 calc R
H6B H 1.2159 0.4888 0.3154 0.028 Uiso 1 1 calc R
C5 C 0.9337(4) 0.5072(4) 0.31685(16) 0.0197(8) Uani 1 1 d .
H5 H 0.9126 0.4126 0.3039 0.024 Uiso 1 1 calc R
C4 C 0.9451(5) 0.5107(4) 0.39790(17) 0.0210(8) Uani 1 1 d .
C3 C 0.7539(5) 0.4932(4) 0.42062(17) 0.0218(8) Uani 1 1 d .
H3 H 0.7605 0.5089 0.4719 0.026 Uiso 1 1 calc R
C31 C 0.6103(4) 0.2916(4) 0.45058(17) 0.0233(8) Uani 1 1 d .
C32 C 0.5604(7) 0.1548(5) 0.4262(2) 0.0374(11) Uani 1 1 d .
H32A H 0.4989 0.1094 0.4615 0.056 Uiso 1 1 calc R
H32B H 0.6721 0.1067 0.4188 0.056 Uiso 1 1 calc R
H32C H 0.4776 0.1589 0.3824 0.056 Uiso 1 1 calc R
C27 C 1.1134(6) 0.5944(5) -0.2803(2) 0.0333(10) Uani 1 1 d .
H27A H 1.1519 0.6208 -0.2320 0.050 Uiso 1 1 calc R
H27B H 1.0977 0.6728 -0.3099 0.050 Uiso 1 1 calc R
H27C H 1.2074 0.5372 -0.2963 0.050 Uiso 1 1 calc R
C28 C 0.9802(5) 0.2985(5) 0.11123(18) 0.0259(9) Uani 1 1 d .
H28A H 1.1035 0.2860 0.1364 0.039 Uiso 1 1 calc R
H28B H 0.9721 0.2541 0.0660 0.039 Uiso 1 1 calc R
H28C H 0.8888 0.2611 0.1384 0.039 Uiso 1 1 calc R
C15 C 1.0764(4) 0.4976(5) 0.05057(17) 0.0236(8) Uani 1 1 d U
H15A H 1.2019 0.4634 0.0648 0.028 Uiso 1 1 calc R
H15B H 1.0806 0.5950 0.0497 0.028 Uiso 1 1 calc R
C16 C 0.9960(5) 0.4422(4) -0.02090(17) 0.0234(8) Uani 1 1 d .
H16A H 1.0622 0.3612 -0.0313 0.028 Uiso 1 1 calc R
H16B H 1.0086 0.5075 -0.0579 0.028 Uiso 1 1 calc R
C10 C 0.7742(4) 0.5831(4) 0.27389(17) 0.0199(8) Uani 1 1 d .
C19 C 0.8107(5) 0.7325(4) 0.27397(18) 0.0254(9) Uani 1 1 d .
H19A H 0.7024 0.7780 0.2505 0.038 Uiso 1 1 calc R
H19B H 0.9169 0.7506 0.2493 0.038 Uiso 1 1 calc R
H19C H 0.8362 0.7638 0.3221 0.038 Uiso 1 1 calc R
C9 C 0.7615(4) 0.5404(4) 0.19523(15) 0.0182(8) Uani 1 1 d .
H9 H 0.7167 0.6205 0.1683 0.022 Uiso 1 1 calc R
C11 C 0.6252(4) 0.4334(4) 0.16999(16) 0.0193(8) Uani 1 1 d .
H11A H 0.5017 0.4609 0.1800 0.023 Uiso 1 1 calc R
H11B H 0.6584 0.3524 0.1970 0.023 Uiso 1 1 calc R
C12 C 0.6144(5) 0.4007(4) 0.09224(16) 0.0209(8) Uani 1 1 d .
C1 C 0.5945(4) 0.5579(4) 0.30347(16) 0.0211(8) Uani 1 1 d .
H1A H 0.5560 0.4658 0.2934 0.025 Uiso 1 1 calc R
H1B H 0.4983 0.6162 0.2795 0.025 Uiso 1 1 calc R
C2 C 0.6073(5) 0.5814(5) 0.38219(17) 0.0241(9) Uani 1 1 d .
H2A H 0.6382 0.6747 0.3926 0.029 Uiso 1 1 calc R
H2B H 0.4870 0.5626 0.3982 0.029 Uiso 1 1 calc R
C30 C 1.0716(6) 0.4006(5) 0.42963(18) 0.0307(9) Uani 1 1 d .
H30A H 1.0651 0.3956 0.4798 0.046 Uiso 1 1 calc R
H30B H 1.1983 0.4193 0.4216 0.046 Uiso 1 1 calc R
H30C H 1.0324 0.3166 0.4078 0.046 Uiso 1 1 calc R
C29 C 1.0222(5) 0.6409(5) 0.43158(18) 0.0265(9) Uani 1 1 d .
H29A H 0.9489 0.7150 0.4111 0.040 Uiso 1 1 calc R
H29B H 1.1503 0.6519 0.4231 0.040 Uiso 1 1 calc R
H29C H 1.0162 0.6381 0.4818 0.040 Uiso 1 1 calc R
C18 C 0.7086(5) 0.6198(4) 0.04504(17) 0.0213(8) Uani 1 1 d .
H18A H 0.5847 0.6361 0.0570 0.032 Uiso 1 1 calc R
H18B H 0.7146 0.6467 -0.0032 0.032 Uiso 1 1 calc R
H18C H 0.7980 0.6705 0.0762 0.032 Uiso 1 1 calc R
C21 C 0.4637(5) 0.4642(4) -0.08086(18) 0.0264(9) Uani 1 1 d .
H21A H 0.3983 0.4854 -0.1268 0.040 Uiso 1 1 calc R
H21B H 0.4413 0.5334 -0.0477 0.040 Uiso 1 1 calc R
H21C H 0.4195 0.3798 -0.0650 0.040 Uiso 1 1 calc R

loop_
_atom_site_aniso_label
_atom_site_aniso_U_11
_atom_site_aniso_U_22
_atom_site_aniso_U_33
_atom_site_aniso_U_23
_atom_site_aniso_U_13
_atom_site_aniso_U_12
O26 0.0383(16) 0.064(2) 0.0147(12) 0.0004(13) 0.0150(11) -0.0069(16)
O3 0.0261(13) 0.0414(16) 0.0134(11) -0.0025(11) 0.0117(9) -0.0098(13)
O26' 0.0297(14) 0.0524(18) 0.0115(11) -0.0014(12) 0.0055(10) 0.0014(15)
O12 0.0255(13) 0.0452(17) 0.0156(11) -0.0076(12) 0.0074(10) -0.0107(14)
O31 0.0232(12) 0.0485(18) 0.0153(12) 0.0000(11) 0.0102(10) -0.0045(13)
C26 0.0183(16) 0.042(2) 0.0149(16) 0.0026(17) 0.0095(12) 0.0038(17)
C25 0.0243(18) 0.036(2) 0.0162(16) -0.0021(14) 0.0088(14) 0.0077(17)
C24 0.0286(19) 0.045(2) 0.0128(15) -0.0040(15) 0.0099(13) -0.0039(19)
C23 0.031(2) 0.052(2) 0.0122(15) -0.0008(17) 0.0079(13) -0.005(2)
C22 0.0236(18) 0.038(2) 0.0149(16) 0.0001(15) 0.0117(13) -0.0026(17)
C20 0.0215(17) 0.034(2) 0.0112(14) -0.0021(14) 0.0068(12) -0.0035(16)
C17 0.0209(17) 0.038(2) 0.0107(14) -0.0012(15) 0.0111(12) 0.0053(16)
C13 0.0135(15) 0.037(2) 0.0091(14) 0.0003(14) 0.0053(12) 0.0009(16)
C14 0.0097(13) 0.0317(17) 0.0143(14) 0.0019(12) 0.0082(11) 0.0012(13)
C8 0.0139(15) 0.036(2) 0.0141(14) 0.0031(14) 0.0101(12) -0.0043(15)
C7 0.0151(14) 0.0439(19) 0.0167(15) -0.0002(14) 0.0097(12) -0.0001(15)
C6 0.0111(15) 0.046(2) 0.0128(15) 0.0017(15) 0.0049(12) -0.0032(16)
C5 0.0115(15) 0.0385(19) 0.0103(15) 0.0001(14) 0.0058(11) -0.0012(15)
C4 0.0167(16) 0.038(2) 0.0094(14) 0.0022(14) 0.0058(12) -0.0014(16)
C3 0.0195(16) 0.036(2) 0.0114(13) -0.0017(14) 0.0082(12) -0.0096(17)
C31 0.0152(15) 0.040(2) 0.0160(15) 0.0023(15) 0.0057(12) -0.0062(17)
C32 0.042(2) 0.052(3) 0.0203(18) -0.0023(18) 0.0117(17) -0.019(2)
C27 0.040(2) 0.043(2) 0.0191(16) -0.0029(16) 0.0117(16) -0.005(2)
C28 0.0203(16) 0.040(2) 0.0187(15) 0.0050(15) 0.0081(13) 0.0103(18)
C15 0.0141(14) 0.0433(19) 0.0160(14) 0.0006(14) 0.0121(12) 0.0004(14)
C16 0.0189(16) 0.040(2) 0.0134(15) 0.0004(15) 0.0101(13) 0.0042(17)
C10 0.0120(15) 0.036(2) 0.0125(14) -0.0032(14) 0.0058(12) -0.0030(16)
C19 0.0230(17) 0.038(2) 0.0165(15) -0.0009(15) 0.0066(13) -0.0060(17)
C9 0.0104(14) 0.0343(19) 0.0116(14) 0.0004(13) 0.0074(11) -0.0031(15)
C11 0.0080(14) 0.037(2) 0.0145(15) -0.0033(14) 0.0081(12) -0.0018(15)
C12 0.0130(15) 0.039(2) 0.0110(13) -0.0003(15) 0.0031(12) -0.0005(16)
C1 0.0097(14) 0.042(2) 0.0134(15) -0.0042(15) 0.0071(11) -0.0018(15)
C2 0.0143(15) 0.045(2) 0.0153(15) -0.0076(15) 0.0103(12) -0.0034(17)
C30 0.0263(19) 0.050(3) 0.0159(15) 0.0068(18) 0.0036(14) 0.002(2)
C29 0.0177(16) 0.049(2) 0.0144(14) -0.0031(16) 0.0064(13) -0.0090(18)
C18 0.0192(17) 0.031(2) 0.0140(14) -0.0007(14) 0.0026(12) 0.0024(15)
C21 0.0268(19) 0.039(2) 0.0136(15) -0.0030(15) 0.0019(13) -0.0042(18)

loop_
_atom_type_symbol
_atom_type_description
_atom_type_scat_dispersion_real
_atom_type_scat_dispersion_imag
_atom_type_scat_source
C C 0.0181 0.0091 'International Tables Vol C Tables 4.2.6.8 and 6.1.1.4'
H H 0.0000 0.0000 'International Tables Vol C Tables 4.2.6.8 and 6.1.1.4'
O O 0.0492 0.0322 'International Tables Vol C Tables 4.2.6.8 and 6.1.1.4'

loop_
_geom_angle_atom_site_label_1
_geom_angle_atom_site_label_2
_geom_angle_atom_site_label_3
_geom_angle
C31 O3 C3 118.6(3)
C26 O26' H26' 109.5
O26 C26 O26' 122.0(3)
O26 C26 C25 122.0(4)
O26' C26 C25 116.0(3)
C24 C25 C26 124.8(4)
C24 C25 C27 121.4(4)
C26 C25 C27 113.7(3)
C25 C24 C23 131.6(4)
C25 C24 H24 114.2
C23 C24 H24 114.2
C24 C23 C22 110.6(3)
C24 C23 H23A 109.5
C22 C23 H23A 109.5
C24 C23 H23B 109.5
C22 C23 H23B 109.5
H23A C23 H23B 108.1
C23 C22 C20 115.0(4)
C23 C22 H22A 108.5
C20 C22 H22A 108.5
C23 C22 H22B 108.5
C20 C22 H22B 108.5
H22A C22 H22B 107.5
C21 C20 C22 110.4(3)
C21 C20 C17 115.4(3)
C22 C20 C17 108.0(3)
C21 C20 H20 107.6
C22 C20 H20 107.6
C17 C20 H20 107.6
C20 C17 C13 119.3(3)
C20 C17 C16 111.2(3)
C13 C17 C16 103.1(3)
C20 C17 H17 107.5
C13 C17 H17 107.5
C16 C17 H17 107.5
C12 C13 C18 111.5(3)
C12 C13 C17 116.4(3)
C18 C13 C17 111.0(3)
C12 C13 C14 103.6(3)
C18 C13 C14 111.5(3)
C17 C13 C14 102.2(3)
C8 C14 C15 119.3(3)
C8 C14 C28 106.9(3)
C15 C14 C28 106.8(3)
C8 C14 C13 112.4(3)
C15 C14 C13 100.3(2)
C28 C14 C13 110.9(3)
C7 C8 C9 123.2(3)
C7 C8 C14 120.6(3)
C9 C8 C14 115.6(3)
C8 C7 C6 123.9(3)
C8 C7 H7 118.0
C6 C7 H7 118.0
C7 C6 C5 110.2(3)
C7 C6 H6A 109.6
C5 C6 H6A 109.6
C7 C6 H6B 109.6
C5 C6 H6B 109.6
H6A C6 H6B 108.1
C6 C5 C10 109.6(3)
C6 C5 C4 112.7(3)
C10 C5 C4 117.9(3)
C6 C5 H5 105.1
C10 C5 H5 105.1
C4 C5 H5 105.1
C30 C4 C3 109.3(3)
C30 C4 C29 106.5(3)
C3 C4 C29 106.1(3)
C30 C4 C5 109.8(3)
C3 C4 C5 110.5(3)
C29 C4 C5 114.4(3)
O3 C3 C2 106.8(3)
O3 C3 C4 107.3(3)
C2 C3 C4 114.0(3)
O3 C3 H3 109.5
C2 C3 H3 109.5
C4 C3 H3 109.5
O31 C31 O3 124.8(4)
O31 C31 C32 123.5(3)
O3 C31 C32 111.7(3)
C31 C32 H32A 109.5
C31 C32 H32B 109.5
H32A C32 H32B 109.5
C31 C32 H32C 109.5
H32A C32 H32C 109.5
H32B C32 H32C 109.5
C25 C27 H27A 109.5
C25 C27 H27B 109.5
H27A C27 H27B 109.5
C25 C27 H27C 109.5
H27A C27 H27C 109.5
H27B C27 H27C 109.5
C14 C28 H28A 109.5
C14 C28 H28B 109.5
H28A C28 H28B 109.5
C14 C28 H28C 109.5
H28A C28 H28C 109.5
H28B C28 H28C 109.5
C14 C15 C16 103.7(3)
C14 C15 H15A 111.0
C16 C15 H15A 111.0
C14 C15 H15B 111.0
C16 C15 H15B 111.0
H15A C15 H15B 109.0
C15 C16 C17 107.6(3)
C15 C16 H16A 110.2
C17 C16 H16A 110.2
C15 C16 H16B 110.2
C17 C16 H16B 110.2
H16A C16 H16B 108.5
C1 C10 C19 108.9(3)
C1 C10 C5 110.1(3)
C19 C10 C5 111.7(3)
C1 C10 C9 111.6(3)
C19 C10 C9 105.2(3)
C5 C10 C9 109.2(3)
C10 C19 H19A 109.5
C10 C19 H19B 109.5
H19A C19 H19B 109.5
C10 C19 H19C 109.5
H19A C19 H19C 109.5
H19B C19 H19C 109.5
C11 C9 C8 110.1(3)
C11 C9 C10 117.8(3)
C8 C9 C10 113.2(3)
C11 C9 H9 104.8
C8 C9 H9 104.8
C10 C9 H9 104.8
C9 C11 C12 115.0(3)
C9 C11 H11A 108.5
C12 C11 H11A 108.5
C9 C11 H11B 108.5
C12 C11 H11B 108.5
H11A C11 H11B 107.5
O12 C12 C13 124.0(3)
O12 C12 C11 120.5(3)
C13 C12 C11 115.4(3)
C10 C1 C2 113.6(3)
C10 C1 H1A 108.9
C2 C1 H1A 108.9
C10 C1 H1B 108.9
C2 C1 H1B 108.9
H1A C1 H1B 107.7
C3 C2 C1 110.2(3)
C3 C2 H2A 109.6
C1 C2 H2A 109.6
C3 C2 H2B 109.6
C1 C2 H2B 109.6
H2A C2 H2B 108.1
C4 C30 H30A 109.5
C4 C30 H30B 109.5
H30A C30 H30B 109.5
C4 C30 H30C 109.5
H30A C30 H30C 109.5
H30B C30 H30C 109.5
C4 C29 H29A 109.5
C4 C29 H29B 109.5
H29A C29 H29B 109.5
C4 C29 H29C 109.5
H29A C29 H29C 109.5
H29B C29 H29C 109.5
C13 C18 H18A 109.5
C13 C18 H18B 109.5
H18A C18 H18B 109.5
C13 C18 H18C 109.5
H18A C18 H18C 109.5
H18B C18 H18C 109.5
C20 C21 H21A 109.5
C20 C21 H21B 109.5
H21A C21 H21B 109.5
C20 C21 H21C 109.5
H21A C21 H21C 109.5
H21B C21 H21C 109.5

loop_
_geom_bond_atom_site_label_1
_geom_bond_atom_site_label_2
_geom_bond_distance
O26 C26 1.214(5)
O3 C31 1.326(5)
O3 C3 1.472(5)
O26' C26 1.327(5)
O26' H26' 0.8400
O12 C12 1.213(5)
O31 C31 1.210(5)
C26 C25 1.483(5)
C25 C24 1.339(5)
C25 C27 1.507(6)
C24 C23 1.509(6)
C24 H24 0.9500
C23 C22 1.527(5)
C23 H23A 0.9900
C23 H23B 0.9900
C22 C20 1.544(5)
C22 H22A 0.9900
C22 H22B 0.9900
C20 C21 1.518(5)
C20 C17 1.554(5)
C20 H20 1.0000
C17 C13 1.555(4)
C17 C16 1.559(5)
C17 H17 1.0000
C13 C12 1.528(5)
C13 C18 1.539(5)
C13 C14 1.576(5)
C14 C8 1.532(5)
C14 C15 1.536(4)
C14 C28 1.562(6)
C8 C7 1.322(5)
C8 C9 1.517(4)
C7 C6 1.499(4)
C7 H7 0.9500
C6 C5 1.529(4)
C6 H6A 0.9900
C6 H6B 0.9900
C5 C10 1.552(5)
C5 C4 1.561(4)
C5 H5 1.0000
C4 C30 1.531(6)
C4 C3 1.532(4)
C4 C29 1.550(6)
C3 C2 1.520(6)
C3 H3 1.0000
C31 C32 1.498(7)
C32 H32A 0.9800
C32 H32B 0.9800
C32 H32C 0.9800
C27 H27A 0.9800
C27 H27B 0.9800
C27 H27C 0.9800
C28 H28A 0.9800
C28 H28B 0.9800
C28 H28C 0.9800
C15 C16 1.541(5)
C15 H15A 0.9900
C15 H15B 0.9900
C16 H16A 0.9900
C16 H16B 0.9900
C10 C1 1.523(4)
C10 C19 1.542(6)
C10 C9 1.575(4)
C19 H19A 0.9800
C19 H19B 0.9800
C19 H19C 0.9800
C9 C11 1.515(5)
C9 H9 1.0000
C11 C12 1.533(4)
C11 H11A 0.9900
C11 H11B 0.9900
C1 C2 1.534(4)
C1 H1A 0.9900
C1 H1B 0.9900
C2 H2A 0.9900
C2 H2B 0.9900
C30 H30A 0.9800
C30 H30B 0.9800
C30 H30C 0.9800
C29 H29A 0.9800
C29 H29B 0.9800
C29 H29C 0.9800
C18 H18A 0.9800
C18 H18B 0.9800
C18 H18C 0.9800
C21 H21A 0.9800
C21 H21B 0.9800
C21 H21C 0.9800

loop_
_geom_hbond_atom_site_label_D
_geom_hbond_atom_site_label_H
_geom_hbond_atom_site_label_A
_geom_hbond_distance_DH
_geom_hbond_distance_HA
_geom_hbond_distance_DA
_geom_hbond_angle_DHA
_geom_hbond_site_symmetry_A
O26' H26' O31 0.84 1.90 2.733(3) 170.9 1_554

loop_
_geom_torsion_atom_site_label_1
_geom_torsion_atom_site_label_2
_geom_torsion_atom_site_label_3
_geom_torsion_atom_site_label_4
_geom_torsion
O26 C26 C25 C24 -179.6(5)
O26' C26 C25 C24 0.9(6)
O26 C26 C25 C27 -0.3(6)
O26' C26 C25 C27 -179.7(4)
C26 C25 C24 C23 6.1(8)
C27 C25 C24 C23 -173.2(5)
C25 C24 C23 C22 146.7(5)
C24 C23 C22 C20 78.4(4)
C23 C22 C20 C21 83.0(4)
C23 C22 C20 C17 -150.1(3)
C21 C20 C17 C13 -44.1(5)
C22 C20 C17 C13 -168.2(3)
C21 C20 C17 C16 -164.0(3)
C22 C20 C17 C16 72.0(4)
C20 C17 C13 C12 89.6(4)
C16 C17 C13 C12 -146.6(3)
C20 C17 C13 C18 -39.3(4)
C16 C17 C13 C18 84.5(3)
C20 C17 C13 C14 -158.3(3)
C16 C17 C13 C14 -34.4(4)
C12 C13 C14 C8 -63.1(4)
C18 C13 C14 C8 56.9(4)
C17 C13 C14 C8 175.5(3)
C12 C13 C14 C15 169.1(3)
C18 C13 C14 C15 -70.9(3)
C17 C13 C14 C15 47.7(4)
C12 C13 C14 C28 56.5(4)
C18 C13 C14 C28 176.5(3)
C17 C13 C14 C28 -64.9(3)
C15 C14 C8 C7 -51.6(6)
C28 C14 C8 C7 69.5(4)
C13 C14 C8 C7 -168.5(4)
C15 C14 C8 C9 137.2(3)
C28 C14 C8 C9 -101.7(4)
C13 C14 C8 C9 20.2(5)
C9 C8 C7 C6 8.7(7)
C14 C8 C7 C6 -161.9(4)
C8 C7 C6 C5 19.2(6)
C7 C6 C5 C10 -54.2(5)
C7 C6 C5 C4 172.4(4)
C6 C5 C4 C30 -67.3(4)
C10 C5 C4 C30 163.4(3)
C6 C5 C4 C3 172.0(3)
C10 C5 C4 C3 42.7(5)
C6 C5 C4 C29 52.4(5)
C10 C5 C4 C29 -76.9(4)
C31 O3 C3 C2 -97.8(3)
C31 O3 C3 C4 139.5(3)
C30 C4 C3 O3 -51.4(4)
C29 C4 C3 O3 -165.9(3)
C5 C4 C3 O3 69.6(4)
C30 C4 C3 C2 -169.6(3)
C29 C4 C3 C2 76.0(4)
C5 C4 C3 C2 -48.5(4)
C3 O3 C31 O31 0.6(5)
C3 O3 C31 C32 179.5(3)
C8 C14 C15 C16 -164.9(3)
C28 C14 C15 C16 74.0(3)
C13 C14 C15 C16 -41.8(4)
C14 C15 C16 C17 21.1(4)
C20 C17 C16 C15 137.8(3)
C13 C17 C16 C15 8.8(4)
C6 C5 C10 C1 -174.8(3)
C4 C5 C10 C1 -44.1(5)
C6 C5 C10 C19 -53.7(4)
C4 C5 C10 C19 77.0(4)
C6 C5 C10 C9 62.2(4)
C4 C5 C10 C9 -167.0(3)
C7 C8 C9 C11 -134.3(4)
C14 C8 C9 C11 36.8(4)
C7 C8 C9 C10 -0.1(6)
C14 C8 C9 C10 170.9(3)
C1 C10 C9 C11 -26.2(5)
C19 C10 C9 C11 -144.1(3)
C5 C10 C9 C11 95.8(4)
C1 C10 C9 C8 -156.7(3)
C19 C10 C9 C8 85.4(4)
C5 C10 C9 C8 -34.6(4)
C8 C9 C11 C12 -50.6(4)
C10 C9 C11 C12 177.6(3)
C18 C13 C12 O12 113.8(4)
C17 C13 C12 O12 -14.9(6)
C14 C13 C12 O12 -126.2(4)
C18 C13 C12 C11 -70.1(4)
C17 C13 C12 C11 161.2(3)
C14 C13 C12 C11 49.9(4)
C9 C11 C12 O12 -178.9(4)
C9 C11 C12 C13 4.9(5)
C19 C10 C1 C2 -71.7(4)
C5 C10 C1 C2 51.1(5)
C9 C10 C1 C2 172.6(3)
O3 C3 C2 C1 -61.2(4)
C4 C3 C2 C1 57.2(4)
C10 C1 C2 C3 -58.7(5)
